data_4132626
loop_
_publ_author_name
'Doud, Evan A.'
'Inkpen, Michael S.'
'Lovat, Giacomo'
'Montes, Enrique'
'Paley, Daniel W.'
'Steigerwald, Michael L.'
'V\'azquez, H\'ector'
'Venkataraman, Latha'
'Roy, Xavier'

_publ_section_title
;
 In Situ Formation of N-Heterocyclic Carbene-Bound Single-Molecule
 Junctions.
;
_journal_issue 28
_journal_name_full 'Journal of the American Chemical Society'
_journal_page_first 8944
_journal_page_last 8949
_journal_paper_doi 10.1021/jacs.8b05184
_journal_volume 140
_journal_year 2018
_chemical_formula_moiety 'C40 H48 Ag2 Cl2 N4 S2, 2(C H2 Cl2)'
_chemical_formula_sum 'C42 H52 Ag2 Cl6 N4 S2'
_chemical_formula_weight 1105.43
_space_group_crystal_system monoclinic
_space_group_IT_number 14
_space_group_name_Hall '-P 2yn'
_space_group_name_H-M_alt 'P 1 21/n 1'
_atom_sites_solution_hydrogens geom
_atom_sites_solution_primary dual
_audit_creation_date 2018-03-14
_audit_creation_method
;
Olex2 1.2
(compiled 2017.08.10 svn.r3458 for OlexSys, GUI svn.r5381)
;
_cell_angle_alpha 90
_cell_angle_beta 106.365(5)
_cell_angle_gamma 90
_cell_formula_units_Z 2
_cell_length_a 14.2598(6)
_cell_length_b 11.7679(5)
_cell_length_c 15.0014(7)
_cell_measurement_reflns_used 3301
_cell_measurement_temperature 293.94(19)
_cell_measurement_theta_max 24.9530
_cell_measurement_theta_min 4.0790
_cell_volume 2415.37(19)
_computing_cell_refinement 'CrysAlisPro 1.171.38.43 (Rigaku OD, 2015)'
_computing_data_collection 'CrysAlisPro 1.171.38.43 (Rigaku OD, 2015)'
_computing_data_reduction 'CrysAlisPro 1.171.38.43 (Rigaku OD, 2015)'
_computing_molecular_graphics 'Olex2 (Dolomanov et al., 2009)'
_computing_publication_material 'Olex2 (Dolomanov et al., 2009)'
_computing_structure_refinement 'ShelXL (Sheldrick, 2015)'
_computing_structure_solution 'ShelXT (Sheldrick, 2015)'
_diffrn_ambient_environment air
_diffrn_ambient_temperature 293.94(19)
_diffrn_detector 'CCD plate'
_diffrn_detector_area_resol_mean 8.0549
_diffrn_detector_type EosS2
_diffrn_measured_fraction_theta_full 0.989
_diffrn_measured_fraction_theta_max 0.823
_diffrn_measurement_details
;
List of Runs (angles in degrees, time in seconds):

  # Type    Start    End  Width  t~exp~   \w     \q     \k     \f   Frames
--------------------------------------------------------------------------
  1  \w    -12.00  45.00   1.00   10.00    --   17.19  19.00  90.00   57
  2  \w    -42.00  -9.00   1.00   10.00    --   17.19 -77.00  90.00   33
  3  \w    -50.00  31.00   1.00   10.00    --   17.19 -37.00 -90.00   81
  4  \w     39.00  81.00   1.00   10.00    --   17.19 178.00-150.00   42
;
_diffrn_measurement_device 'four-circle diffractometer'
_diffrn_measurement_device_type 'SuperNova, Dual, Cu at zero, EosS2'
_diffrn_measurement_method '\w scans'
_diffrn_orient_matrix_type 'CrysAlisPro convention (1999,Acta A55,543-557)'
_diffrn_orient_matrix_UB_11 -0.0189058000
_diffrn_orient_matrix_UB_12 0.0021974000
_diffrn_orient_matrix_UB_13 0.0389220000
_diffrn_orient_matrix_UB_21 0.0399554000
_diffrn_orient_matrix_UB_22 -0.0330426000
_diffrn_orient_matrix_UB_23 0.0260523000
_diffrn_orient_matrix_UB_31 0.0270668000
_diffrn_orient_matrix_UB_32 0.0503645000
_diffrn_orient_matrix_UB_33 0.0153719000
_diffrn_radiation_monochromator mirror
_diffrn_radiation_probe x-ray
_diffrn_radiation_type MoK\a
_diffrn_radiation_wavelength 0.71073
_diffrn_reflns_av_R_equivalents 0.0283
_diffrn_reflns_av_unetI/netI 0.0468
_diffrn_reflns_Laue_measured_fraction_full 0.989
_diffrn_reflns_Laue_measured_fraction_max 0.823
_diffrn_reflns_limit_h_max 19
_diffrn_reflns_limit_h_min -18
_diffrn_reflns_limit_k_max 16
_diffrn_reflns_limit_k_min -13
_diffrn_reflns_limit_l_max 20
_diffrn_reflns_limit_l_min -18
_diffrn_reflns_number 11063
_diffrn_reflns_point_group_measured_fraction_full 0.989
_diffrn_reflns_point_group_measured_fraction_max 0.823
_diffrn_reflns_theta_full 25.242
_diffrn_reflns_theta_max 29.602
_diffrn_reflns_theta_min 3.318
_diffrn_source 'micro-focus sealed X-ray tube'
_diffrn_source_type 'SuperNova (Mo) X-ray Source'
_exptl_absorpt_coefficient_mu 1.262
_exptl_absorpt_correction_T_max 0.979
_exptl_absorpt_correction_T_min 0.954
_exptl_absorpt_correction_type gaussian
_exptl_absorpt_process_details
;
CrysAlisPro 1.171.38.43 (Rigaku Oxford Diffraction, 2015)
Numerical absorption correction based on gaussian integration over
			a multifaceted crystal model
Empirical absorption correction using spherical harmonics,
 implemented in SCALE3 ABSPACK scaling algorithm.
;
_exptl_crystal_colour red
_exptl_crystal_colour_primary red
_exptl_crystal_density_diffrn 1.520
_exptl_crystal_description prism
_exptl_crystal_F_000 1120
_exptl_crystal_size_max 0.384
_exptl_crystal_size_mid 0.175
_exptl_crystal_size_min 0.088
_refine_diff_density_max 0.813
_refine_diff_density_min -0.635
_refine_diff_density_rms 0.078
_refine_ls_extinction_method none
_refine_ls_goodness_of_fit_ref 1.033
_refine_ls_hydrogen_treatment constr
_refine_ls_matrix_type full
_refine_ls_number_parameters 258
_refine_ls_number_reflns 5599
_refine_ls_number_restraints 0
_refine_ls_restrained_S_all 1.033
_refine_ls_R_factor_all 0.0809
_refine_ls_R_factor_gt 0.0530
_refine_ls_shift/su_max 0.001
_refine_ls_shift/su_mean 0.000
_refine_ls_structure_factor_coef Fsqd
_refine_ls_weighting_details 'w=1/[\s^2^(Fo^2^)+(0.0600P)^2^+2.0920P] where P=(Fo^2^+2Fc^2^)/3'
_refine_ls_weighting_scheme calc
_refine_ls_wR_factor_gt 0.1249
_refine_ls_wR_factor_ref 0.1433
_reflns_Friedel_coverage 0.000
_reflns_number_gt 3954
_reflns_number_total 5599
_reflns_threshold_expression 'I > 2\s(I)'
_cod_data_source_file ja8b05184_si_005.cif
_cod_data_source_block ed04199_2_corr
_cod_database_code 4132626
_shelx_shelxl_version_number 2014/7
_chemical_oxdiff_formula 'H C N S Cl Ag'
_shelx_space_group_comment
;
The symmetry employed for this shelxl refinement is uniquely defined
by the following loop, which should always be used as a source of
symmetry information in preference to the above space-group names.
They are only intended as comments.
;
_reflns_odcompleteness_completeness 98.75
_reflns_odcompleteness_iscentric 1
_reflns_odcompleteness_theta 26.32
_olex2_refinement_description
;
1. Fixed Uiso
 At 1.2 times of:
  All C(H) groups, All C(H,H) groups
 At 1.5 times of:
  All C(H,H,H) groups
2.a Ternary CH refined with riding coordinates:
 C11(H11), C8(H8)
2.b Secondary CH2 refined with riding coordinates:
 C21(H21A,H21B)
2.c Aromatic/amide H refined with riding coordinates:
 C19(H19), C4(H4), C6(H6), C3(H3), C18(H18), C15(H15), C16(H16)
2.d Idealised Me refined as rotating group:
 C20(H20A,H20B,H20C), C10(H10A,H10B,H10C), C9(H9A,H9B,H9C), C12(H12A,H12B,
 H12C), C13(H13A,H13B,H13C)
;
_olex2_submission_special_instructions 'No special instructions were received'
_oxdiff_exptl_absorpt_empirical_details
;
Empirical correction (ABSPACK) includes:
- Absorption correction using spherical harmonics
- Frame scaling
;
_oxdiff_exptl_absorpt_empirical_full_max 1.230
_oxdiff_exptl_absorpt_empirical_full_min 0.833

loop_
_space_group_symop_operation_xyz
'x, y, z'
'-x+1/2, y+1/2, -z+1/2'
'-x, -y, -z'
'x-1/2, -y-1/2, z-1/2'

loop_
_atom_site_label
_atom_site_type_symbol
_atom_site_fract_x
_atom_site_fract_y
_atom_site_fract_z
_atom_site_U_iso_or_equiv
_atom_site_adp_type
_atom_site_occupancy
_atom_site_site_symmetry_order
_atom_site_calc_flag
_atom_site_refinement_flags_posn
Ag1 Ag 0.46857(3) 0.85435(3) 0.53299(3) 0.06311(16) Uani 1 1 d .
Cl1 Cl 0.41998(8) 0.94722(10) 0.38562(7) 0.0570(3) Uani 1 1 d .
S1 S 0.83173(11) 0.14126(13) 1.14586(12) 0.0868(5) Uani 1 1 d .
N1 N 0.5704(2) 0.6876(3) 0.6893(2) 0.0513(8) Uani 1 1 d .
N2 N 0.4168(2) 0.6963(3) 0.6793(2) 0.0482(8) Uani 1 1 d .
C7 C 0.5568(3) 0.6171(3) 0.7590(3) 0.0428(8) Uani 1 1 d .
C5 C 0.5803(3) 0.4831(3) 0.8824(2) 0.0403(8) Uani 1 1 d .
C14 C 0.6428(3) 0.4023(3) 0.9501(2) 0.0415(8) Uani 1 1 d .
C2 C 0.4575(3) 0.6233(3) 0.7526(3) 0.0421(8) Uani 1 1 d .
C1 C 0.4849(3) 0.7352(4) 0.6407(3) 0.0510(10) Uani 1 1 d .
C19 C 0.7416(3) 0.4215(3) 0.9885(3) 0.0468(9) Uani 1 1 d .
H19 H 0.7687 0.4881 0.9733 0.056 Uiso 1 1 calc R
C4 C 0.4797(3) 0.4930(3) 0.8757(3) 0.0444(9) Uani 1 1 d .
H4 H 0.4544 0.4507 0.9160 0.053 Uiso 1 1 calc R
C6 C 0.6191(3) 0.5475(3) 0.8237(3) 0.0444(9) Uani 1 1 d .
H6 H 0.6853 0.5440 0.8278 0.053 Uiso 1 1 calc R
C3 C 0.4180(3) 0.5626(3) 0.8119(3) 0.0456(9) Uani 1 1 d .
H3 H 0.3521 0.5686 0.8088 0.055 Uiso 1 1 calc R
C18 C 0.8013(3) 0.3461(3) 1.0483(3) 0.0511(10) Uani 1 1 d .
H18 H 0.8674 0.3623 1.0733 0.061 Uiso 1 1 calc R
C15 C 0.6054(3) 0.3018(4) 0.9756(3) 0.0531(10) Uani 1 1 d .
H15 H 0.5390 0.2861 0.9522 0.064 Uiso 1 1 calc R
C17 C 0.7628(3) 0.2458(4) 1.0713(3) 0.0527(10) Uani 1 1 d .
C16 C 0.6646(3) 0.2257(4) 1.0346(3) 0.0586(11) Uani 1 1 d .
H16 H 0.6377 0.1591 1.0501 0.070 Uiso 1 1 calc R
C11 C 0.3113(3) 0.7246(4) 0.6474(3) 0.0647(13) Uani 1 1 d .
H11 H 0.2787 0.6788 0.6844 0.078 Uiso 1 1 calc R
C8 C 0.6642(3) 0.7099(5) 0.6685(4) 0.0733(15) Uani 1 1 d .
H8 H 0.6492 0.7605 0.6144 0.088 Uiso 1 1 calc R
C20 C 0.9543(4) 0.1725(6) 1.1520(5) 0.104(2) Uani 1 1 d .
H20A H 0.9613 0.1771 1.0903 0.156 Uiso 1 1 calc GR
H20B H 0.9959 0.1135 1.1858 0.156 Uiso 1 1 calc GR
H20C H 0.9723 0.2438 1.1832 0.156 Uiso 1 1 calc GR
C10 C 0.7043(5) 0.6015(6) 0.6390(5) 0.102(2) Uani 1 1 d .
H10A H 0.7308 0.5545 0.6925 0.153 Uiso 1 1 calc GR
H10B H 0.7550 0.6199 0.6107 0.153 Uiso 1 1 calc GR
H10C H 0.6528 0.5615 0.5953 0.153 Uiso 1 1 calc GR
C9 C 0.7339(4) 0.7727(6) 0.7453(5) 0.103(2) Uani 1 1 d .
H9A H 0.7044 0.8424 0.7569 0.154 Uiso 1 1 calc GR
H9B H 0.7924 0.7893 0.7280 0.154 Uiso 1 1 calc GR
H9C H 0.7499 0.7269 0.8005 0.154 Uiso 1 1 calc GR
C12 C 0.2950(5) 0.8467(6) 0.6667(5) 0.104(2) Uani 1 1 d .
H12A H 0.3224 0.8618 0.7318 0.155 Uiso 1 1 calc GR
H12B H 0.2261 0.8622 0.6494 0.155 Uiso 1 1 calc GR
H12C H 0.3259 0.8944 0.6314 0.155 Uiso 1 1 calc GR
C13 C 0.2682(4) 0.6910(7) 0.5475(5) 0.113(2) Uani 1 1 d .
H13A H 0.3007 0.7316 0.5093 0.169 Uiso 1 1 calc GR
H13B H 0.1998 0.7092 0.5285 0.169 Uiso 1 1 calc GR
H13C H 0.2765 0.6108 0.5409 0.169 Uiso 1 1 calc GR
Cl3 Cl 0.41295(17) 1.0833(2) 0.8367(2) 0.1644(11) Uani 1 1 d .
Cl2 Cl 0.5441(2) 0.8960(3) 0.8730(2) 0.1724(11) Uani 1 1 d .
C21 C 0.5159(6) 1.0239(8) 0.8228(6) 0.135(3) Uani 1 1 d .
H21A H 0.5087 1.0163 0.7568 0.162 Uiso 1 1 calc R
H21B H 0.5701 1.0752 0.8481 0.162 Uiso 1 1 calc R

loop_
_atom_site_aniso_label
_atom_site_aniso_U_11
_atom_site_aniso_U_22
_atom_site_aniso_U_33
_atom_site_aniso_U_23
_atom_site_aniso_U_13
_atom_site_aniso_U_12
Ag1 0.0625(2) 0.0653(3) 0.0665(3) 0.02771(17) 0.02635(18) 0.01810(17)
Cl1 0.0572(6) 0.0631(7) 0.0480(6) 0.0102(5) 0.0102(5) 0.0058(5)
S1 0.0737(8) 0.0800(9) 0.1052(11) 0.0534(8) 0.0228(8) 0.0139(7)
N1 0.0423(17) 0.055(2) 0.060(2) 0.0188(17) 0.0201(16) 0.0045(16)
N2 0.0418(17) 0.053(2) 0.0482(19) 0.0112(16) 0.0099(14) 0.0037(15)
C7 0.0385(18) 0.045(2) 0.048(2) 0.0063(17) 0.0156(16) -0.0001(16)
C5 0.0439(19) 0.042(2) 0.0351(18) -0.0011(16) 0.0123(15) -0.0040(17)
C14 0.050(2) 0.041(2) 0.0364(19) 0.0002(16) 0.0161(16) -0.0008(17)
C2 0.0401(18) 0.039(2) 0.046(2) 0.0004(17) 0.0103(16) 0.0002(16)
C1 0.052(2) 0.049(2) 0.055(2) 0.0156(19) 0.0188(19) 0.0067(19)
C19 0.050(2) 0.043(2) 0.048(2) 0.0068(17) 0.0142(18) -0.0045(18)
C4 0.045(2) 0.051(2) 0.0382(19) 0.0023(17) 0.0149(17) -0.0066(18)
C6 0.0388(19) 0.050(2) 0.045(2) 0.0049(18) 0.0123(16) -0.0023(17)
C3 0.0387(19) 0.051(2) 0.049(2) 0.0003(18) 0.0148(17) -0.0038(18)
C18 0.049(2) 0.055(2) 0.047(2) 0.0100(19) 0.0101(18) 0.0009(19)
C15 0.047(2) 0.054(2) 0.060(3) 0.008(2) 0.0167(19) -0.007(2)
C17 0.059(2) 0.052(2) 0.050(2) 0.0104(19) 0.020(2) 0.007(2)
C16 0.064(3) 0.046(2) 0.070(3) 0.016(2) 0.027(2) -0.002(2)
C11 0.041(2) 0.076(3) 0.075(3) 0.024(3) 0.012(2) 0.004(2)
C8 0.051(3) 0.089(4) 0.088(4) 0.050(3) 0.032(3) 0.012(3)
C20 0.072(4) 0.097(4) 0.136(6) 0.056(4) 0.018(4) 0.017(3)
C10 0.089(4) 0.139(6) 0.100(5) 0.040(4) 0.062(4) 0.040(4)
C9 0.051(3) 0.108(5) 0.144(6) 0.049(4) 0.019(3) -0.012(3)
C12 0.076(4) 0.114(5) 0.123(6) 0.008(4) 0.032(4) 0.040(4)
C13 0.062(3) 0.158(6) 0.098(5) -0.003(5) -0.011(3) -0.013(4)
Cl3 0.1051(15) 0.150(2) 0.237(3) -0.058(2) 0.0458(17) 0.0125(14)
Cl2 0.141(2) 0.206(3) 0.162(2) 0.060(2) 0.0306(17) 0.058(2)
C21 0.126(6) 0.171(8) 0.131(6) 0.014(6) 0.073(5) -0.005(6)

loop_
_atom_type_symbol
_atom_type_description
_atom_type_scat_dispersion_real
_atom_type_scat_dispersion_imag
_atom_type_scat_source
C C 0.0033 0.0016 'International Tables Vol C Tables 4.2.6.8 and 6.1.1.4'
H H 0.0000 0.0000 'International Tables Vol C Tables 4.2.6.8 and 6.1.1.4'
Ag Ag -0.8971 1.1015 'International Tables Vol C Tables 4.2.6.8 and 6.1.1.4'
Cl Cl 0.1484 0.1585 'International Tables Vol C Tables 4.2.6.8 and 6.1.1.4'
N N 0.0061 0.0033 'International Tables Vol C Tables 4.2.6.8 and 6.1.1.4'
S S 0.1246 0.1234 'International Tables Vol C Tables 4.2.6.8 and 6.1.1.4'

loop_
_exptl_crystal_face_index_h
_exptl_crystal_face_index_k
_exptl_crystal_face_index_l
_exptl_crystal_face_perp_dist
0 -4 -5 0.1360
-5 -5 2 0.2021
2 -1 -5 0.1340
-2 4 -2 0.0010
2 -4 2 0.0873
5 2 -4 0.0775
-2 1 5 0.0410

loop_
_geom_angle_atom_site_label_1
_geom_angle_atom_site_label_2
_geom_angle_atom_site_label_3
_geom_angle
_geom_angle_site_symmetry_3
Cl1 Ag1 Cl1 90.17(4) 3_676
C1 Ag1 Cl1 163.24(13) .
C1 Ag1 Cl1 106.58(13) 3_676
Ag1 Cl1 Ag1 89.83(4) 3_676
C20 S1 C17 104.7(2) .
C7 N1 C8 126.1(3) .
C1 N1 C7 110.9(3) .
C1 N1 C8 123.0(3) .
C2 N2 C11 123.7(3) .
C1 N2 C2 111.2(3) .
C1 N2 C11 125.1(3) .
N1 C7 C2 105.7(3) .
C6 C7 N1 133.1(3) .
C6 C7 C2 121.2(3) .
C4 C5 C14 120.1(3) .
C6 C5 C14 120.8(3) .
C6 C5 C4 119.2(3) .
C19 C14 C5 121.6(3) .
C19 C14 C15 116.6(4) .
C15 C14 C5 121.8(3) .
N2 C2 C7 106.0(3) .
C3 C2 N2 132.6(3) .
C3 C2 C7 121.4(4) .
N1 C1 Ag1 125.3(3) .
N2 C1 Ag1 128.5(3) .
N2 C1 N1 106.1(3) .
C14 C19 H19 118.7 .
C18 C19 C14 122.5(4) .
C18 C19 H19 118.7 .
C5 C4 H4 118.8 .
C3 C4 C5 122.4(3) .
C3 C4 H4 118.8 .
C7 C6 C5 118.4(3) .
C7 C6 H6 120.8 .
C5 C6 H6 120.8 .
C2 C3 H3 121.3 .
C4 C3 C2 117.4(3) .
C4 C3 H3 121.3 .
C19 C18 H18 120.1 .
C19 C18 C17 119.8(4) .
C17 C18 H18 120.1 .
C14 C15 H15 119.4 .
C16 C15 C14 121.2(4) .
C16 C15 H15 119.4 .
C18 C17 S1 124.3(3) .
C16 C17 S1 117.2(3) .
C16 C17 C18 118.5(4) .
C15 C16 C17 121.4(4) .
C15 C16 H16 119.3 .
C17 C16 H16 119.3 .
N2 C11 H11 107.1 .
N2 C11 C12 110.6(4) .
N2 C11 C13 110.9(4) .
C12 C11 H11 107.1 .
C12 C11 C13 113.8(5) .
C13 C11 H11 107.1 .
N1 C8 H8 106.4 .
N1 C8 C10 110.5(4) .
N1 C8 C9 111.8(5) .
C10 C8 H8 106.4 .
C9 C8 H8 106.4 .
C9 C8 C10 114.8(5) .
S1 C20 H20A 109.5 .
S1 C20 H20B 109.5 .
S1 C20 H20C 109.5 .
H20A C20 H20B 109.5 .
H20A C20 H20C 109.5 .
H20B C20 H20C 109.5 .
C8 C10 H10A 109.5 .
C8 C10 H10B 109.5 .
C8 C10 H10C 109.5 .
H10A C10 H10B 109.5 .
H10A C10 H10C 109.5 .
H10B C10 H10C 109.5 .
C8 C9 H9A 109.5 .
C8 C9 H9B 109.5 .
C8 C9 H9C 109.5 .
H9A C9 H9B 109.5 .
H9A C9 H9C 109.5 .
H9B C9 H9C 109.5 .
C11 C12 H12A 109.5 .
C11 C12 H12B 109.5 .
C11 C12 H12C 109.5 .
H12A C12 H12B 109.5 .
H12A C12 H12C 109.5 .
H12B C12 H12C 109.5 .
C11 C13 H13A 109.5 .
C11 C13 H13B 109.5 .
C11 C13 H13C 109.5 .
H13A C13 H13B 109.5 .
H13A C13 H13C 109.5 .
H13B C13 H13C 109.5 .
Cl3 C21 H21A 108.5 .
Cl3 C21 H21B 108.5 .
Cl2 C21 Cl3 114.9(4) .
Cl2 C21 H21A 108.5 .
Cl2 C21 H21B 108.5 .
H21A C21 H21B 107.5 .

loop_
_geom_bond_atom_site_label_1
_geom_bond_atom_site_label_2
_geom_bond_distance
_geom_bond_site_symmetry_2
Ag1 Cl1 2.3871(11) .
Ag1 Cl1 2.8941(12) 3_676
Ag1 C1 2.102(4) .
Cl1 Ag1 2.8941(12) 3_676
S1 C17 1.764(4) .
S1 C20 1.762(6) .
N1 C7 1.390(5) .
N1 C1 1.353(5) .
N1 C8 1.480(5) .
N2 C2 1.387(5) .
N2 C1 1.343(5) .
N2 C11 1.482(5) .
C7 C2 1.395(5) .
C7 C6 1.384(5) .
C5 C14 1.489(5) .
C5 C4 1.413(5) .
C5 C6 1.390(5) .
C14 C19 1.383(5) .
C14 C15 1.395(6) .
C2 C3 1.378(5) .
C19 H19 0.9300 .
C19 C18 1.374(5) .
C4 H4 0.9300 .
C4 C3 1.374(5) .
C6 H6 0.9300 .
C3 H3 0.9300 .
C18 H18 0.9300 .
C18 C17 1.385(6) .
C15 H15 0.9300 .
C15 C16 1.369(6) .
C17 C16 1.374(6) .
C16 H16 0.9300 .
C11 H11 0.9800 .
C11 C12 1.497(8) .
C11 C13 1.504(8) .
C8 H8 0.9800 .
C8 C10 1.514(8) .
C8 C9 1.489(9) .
C20 H20A 0.9600 .
C20 H20B 0.9600 .
C20 H20C 0.9600 .
C10 H10A 0.9600 .
C10 H10B 0.9600 .
C10 H10C 0.9600 .
C9 H9A 0.9600 .
C9 H9B 0.9600 .
C9 H9C 0.9600 .
C12 H12A 0.9600 .
C12 H12B 0.9600 .
C12 H12C 0.9600 .
C13 H13A 0.9600 .
C13 H13B 0.9600 .
C13 H13C 0.9600 .
Cl3 C21 1.692(8) .
Cl2 C21 1.680(9) .
C21 H21A 0.9700 .
C21 H21B 0.9700 .

loop_
_exptl_oxdiff_crystal_face_indexfrac_h
_exptl_oxdiff_crystal_face_indexfrac_k
_exptl_oxdiff_crystal_face_indexfrac_l
_exptl_oxdiff_crystal_face_x
_exptl_oxdiff_crystal_face_y
_exptl_oxdiff_crystal_face_z
0.0000 -4.0001 -4.9999 -0.2034 0.0019 -0.2783
-5.0000 -5.0000 2.0000 0.1614 0.0175 -0.3564
2.0000 -1.0000 -4.9999 -0.2346 -0.0173 -0.0731
-2.0000 4.0000 -1.9999 -0.0312 -0.2642 0.1166
2.0000 -4.0000 1.9999 0.0312 0.2642 -0.1166
5.0000 2.0000 -4.0000 -0.2458 0.0295 0.1746
-2.0000 1.0000 4.9999 0.2346 0.0173 0.0731
